data_1560412
loop_
_publ_author_name
'Zhang, Xiaolei'
'Chen, Chen'
'Liu, Xiaoli'
'Gao, Peng'
'Hu, Ming'

_publ_section_title
;
 Series of chiral interpenetrating 3d--4f heterometallic MOFs: Luminescent
 sensors and magnetic properties
;
_journal_name_full 'Journal of Solid State Chemistry'
_journal_page_first 360
_journal_page_last 366
_journal_paper_doi 10.1016/j.jssc.2017.06.020
_journal_volume 253
_journal_year 2017
_chemical_formula_sum 'C24 H16 Eu N3 O9 Zn'
_chemical_formula_weight 707.76
_space_group_IT_number 78
_space_group_name_Hall 'P 4cw'
_space_group_name_H-M_alt 'P 43'
_symmetry_cell_setting tetragonal
_symmetry_space_group_name_H-M 'P 43'
_atom_sites_solution_hydrogens geom
_atom_sites_solution_primary direct
_atom_sites_solution_secondary difmap
_cell_angle_alpha 90.00
_cell_angle_beta 90.00
_cell_angle_gamma 90.00
_cell_formula_units_Z 4
_cell_length_a 12.2456(6)
_cell_length_b 12.2456(6)
_cell_length_c 15.2080(11)
_cell_measurement_temperature 293(2)
_cell_volume 2280.5(2)
_computing_structure_refinement 'SHELXL-97 (Sheldrick, 1997)'
_computing_structure_solution 'SHELXS-97 (Sheldrick, 1990)'
_diffrn_ambient_temperature 293(2)
_diffrn_measured_fraction_theta_full 1.000
_diffrn_measured_fraction_theta_max 1.000
_diffrn_radiation_monochromator graphite
_diffrn_radiation_source 'fine-focus sealed tube'
_diffrn_radiation_type CuK\a
_diffrn_radiation_wavelength 1.54184
_diffrn_reflns_av_R_equivalents 0.0928
_diffrn_reflns_av_sigmaI/netI 0.0955
_diffrn_reflns_limit_h_max 8
_diffrn_reflns_limit_h_min -14
_diffrn_reflns_limit_k_max 14
_diffrn_reflns_limit_k_min -14
_diffrn_reflns_limit_l_max 18
_diffrn_reflns_limit_l_min -18
_diffrn_reflns_number 14957
_diffrn_reflns_theta_full 67.23
_diffrn_reflns_theta_max 67.23
_diffrn_reflns_theta_min 3.61
_exptl_absorpt_coefficient_mu 21.348
_exptl_absorpt_correction_T_max 0.224
_exptl_absorpt_correction_T_min 0.226
_exptl_crystal_colour yello
_exptl_crystal_density_diffrn 2.061
_exptl_crystal_density_method 'not measured'
_exptl_crystal_description block
_exptl_crystal_F_000 1384
_exptl_crystal_size_max 0.08
_exptl_crystal_size_mid 0.07
_exptl_crystal_size_min 0.07
_refine_diff_density_max 1.419
_refine_diff_density_min -0.756
_refine_diff_density_rms 0.153
_refine_ls_abs_structure_details 'Flack H D (1983), Acta Cryst. A39, 876-881'
_refine_ls_abs_structure_Flack 0.026(7)
_refine_ls_extinction_method none
_refine_ls_goodness_of_fit_ref 1.027
_refine_ls_hydrogen_treatment mixed
_refine_ls_matrix_type full
_refine_ls_number_parameters 349
_refine_ls_number_reflns 4057
_refine_ls_number_restraints 1111
_refine_ls_restrained_S_all 0.922
_refine_ls_R_factor_all 0.0912
_refine_ls_R_factor_gt 0.0695
_refine_ls_shift/su_max 0.000
_refine_ls_shift/su_mean 0.000
_refine_ls_structure_factor_coef Fsqd
_refine_ls_weighting_details 'calc w=1/[\s^2^(Fo^2^)+(0.0911P)^2^+7.2972P] where P=(Fo^2^+2Fc^2^)/3'
_refine_ls_weighting_scheme calc
_refine_ls_wR_factor_gt 0.1658
_refine_ls_wR_factor_ref 0.1784
_reflns_number_gt 3177
_reflns_number_total 4098
_reflns_threshold_expression >2sigma(I)
_cod_data_source_file JSSC-2017-253-360.cif
_cod_data_source_block exp_6101
_cod_original_sg_symbol_H-M P43
_cod_database_code 1560412

loop_
_symmetry_equiv_pos_as_xyz
'x, y, z'
'-y, x, z+3/4'
'-x, -y, z+1/2'
'y, -x, z+1/4'

loop_
_atom_site_label
_atom_site_type_symbol
_atom_site_fract_x
_atom_site_fract_y
_atom_site_fract_z
_atom_site_U_iso_or_equiv
_atom_site_adp_type
_atom_site_occupancy
_atom_site_symmetry_multiplicity
_atom_site_calc_flag
_atom_site_refinement_flags
_atom_site_disorder_assembly
_atom_site_disorder_group
Eu1 Eu 0.97945(6) 0.05594(6) 0.69361(6) 0.0344(2) Uani 1 1 d U . .
Zn1 Zn 0.82538(14) -0.20148(14) 0.82493(12) 0.0393(4) Uani 1 1 d U . .
O1 O 0.8955(7) -0.0715(7) 0.5891(6) 0.0402(19) Uani 1 1 d U . .
O2 O 0.8797(8) -0.1107(8) 0.7302(6) 0.042(2) Uani 1 1 d U . .
O3 O 0.7879(8) -0.2119(8) 0.6326(7) 0.047(2) Uani 1 1 d U . .
O4 O 1.1277(7) -0.0860(7) 0.6699(6) 0.0397(19) Uani 1 1 d U . .
O5 O 1.0308(7) 0.0980(7) 0.5515(6) 0.0400(19) Uani 1 1 d U . .
O6 O 1.2167(9) -0.1669(9) 0.7767(7) 0.056(3) Uani 1 1 d U . .
O7 O 0.9177(8) 0.2508(7) 0.6795(8) 0.051(2) Uani 1 1 d U . .
O8 O 0.7936(8) 0.1260(7) 0.6649(7) 0.048(2) Uani 1 1 d U . .
O9 O 1.1466(10) 0.1744(12) 0.7062(11) 0.070(3) Uani 1 1 d U . .
H9 H 1.1285 0.2389 0.7050 0.105 Uiso 1 1 calc R . .
C1 C 0.8487(10) -0.1368(11) 0.6462(9) 0.035(2) Uani 1 1 d U . .
C2 C 1.1498(10) -0.0970(11) 0.7489(9) 0.037(3) Uani 1 1 d U . .
N3 N 0.1198(9) 0.6682(10) 0.5764(9) 0.046(2) Uani 1 1 d U . .
N4 N 0.3260(9) 0.7125(9) 0.5914(8) 0.041(2) Uani 1 1 d U . .
N5 N 0.3550(9) 0.9165(10) 0.5689(9) 0.046(2) Uani 1 1 d U . .
C23 C 0.0127(12) 0.6564(13) 0.5607(12) 0.053(3) Uani 1 1 d U . .
H1 H -0.0312 0.7181 0.5563 0.063 Uiso 1 1 calc R . .
C24 C -0.0362(14) 0.5486(14) 0.5505(12) 0.060(3) Uani 1 1 d U . .
H2 H -0.1104 0.5397 0.5400 0.072 Uiso 1 1 calc R . .
C3 C 0.0307(14) 0.4640(14) 0.5571(13) 0.061(3) Uani 1 1 d U . .
H3 H 0.0027 0.3944 0.5474 0.073 Uiso 1 1 calc R . .
C4 C 0.1411(13) 0.4745(13) 0.5778(12) 0.054(3) Uani 1 1 d U . .
H4 H 0.1851 0.4139 0.5878 0.065 Uiso 1 1 calc R . .
C5 C 0.1821(12) 0.5804(11) 0.5830(11) 0.047(3) Uani 1 1 d U . .
C6 C 0.2990(11) 0.6042(12) 0.5981(10) 0.046(2) Uani 1 1 d U . .
C7 C 0.3830(13) 0.5249(12) 0.6182(11) 0.052(3) Uani 1 1 d U . .
H7 H 0.3654 0.4515 0.6250 0.062 Uiso 1 1 calc R . .
C8 C 0.4873(12) 0.5590(11) 0.6269(10) 0.045(2) Uani 1 1 d U . .
C9 C 0.5120(12) 0.6695(12) 0.6184(10) 0.048(2) Uani 1 1 d U . .
H20 H 0.5836 0.6937 0.6242 0.057 Uiso 1 1 calc R . .
C10 C 0.4284(12) 0.7429(12) 0.6014(11) 0.049(2) Uani 1 1 d U . .
C11 C 0.4445(11) 0.8616(11) 0.5877(10) 0.043(2) Uani 1 1 d U . .
C12 C 0.5482(12) 0.9074(13) 0.5887(11) 0.052(3) Uani 1 1 d U . .
H12 H 0.6089 0.8646 0.6017 0.063 Uiso 1 1 calc R . .
C13 C 0.5608(14) 1.0195(14) 0.5697(14) 0.060(3) Uani 1 1 d U . .
H13 H 0.6288 1.0530 0.5665 0.072 Uiso 1 1 calc R . .
C14 C 0.4599(13) 1.0784(14) 0.5555(12) 0.060(3) Uani 1 1 d U . .
H14 H 0.4611 1.1532 0.5449 0.071 Uiso 1 1 calc R . .
C15 C 0.3654(14) 1.0249(13) 0.5578(12) 0.055(3) Uani 1 1 d U . .
H15 H 0.3018 1.0656 0.5512 0.066 Uiso 1 1 calc R . .
C16 C 0.5744(13) 0.4741(12) 0.6388(11) 0.050(3) Uani 1 1 d U . .
C17 C 0.6813(13) 0.4995(12) 0.6420(11) 0.050(3) Uani 1 1 d U . .
H17 H 0.7012 0.5725 0.6366 0.061 Uiso 1 1 calc R . .
C18 C 0.7644(13) 0.4216(13) 0.6532(11) 0.053(3) Uani 1 1 d U . .
H18 H 0.8373 0.4426 0.6560 0.064 Uiso 1 1 calc R . .
C19 C 0.7348(12) 0.3126(12) 0.6599(11) 0.049(3) Uani 1 1 d U . .
C20 C 0.6282(14) 0.2829(14) 0.6582(12) 0.064(3) Uani 1 1 d U . .
H23 H 0.6092 0.2094 0.6606 0.077 Uiso 1 1 calc R . .
C21 C 0.5443(14) 0.3656(13) 0.6525(11) 0.058(3) Uani 1 1 d U . .
H21 H 0.4710 0.3467 0.6580 0.070 Uiso 1 1 calc R . .
C22 C 0.8237(12) 0.2256(12) 0.6656(10) 0.049(3) Uani 1 1 d U . .
H25 H 1.137(14) 0.152(13) 0.660(12) 0.05(5) Uiso 1 1 d . . .

loop_
_atom_site_aniso_label
_atom_site_aniso_U_11
_atom_site_aniso_U_22
_atom_site_aniso_U_33
_atom_site_aniso_U_23
_atom_site_aniso_U_13
_atom_site_aniso_U_12
Eu1 0.0328(4) 0.0317(4) 0.0387(4) 0.0010(4) 0.0016(4) 0.0023(3)
Zn1 0.0350(9) 0.0372(9) 0.0455(11) -0.0005(8) -0.0011(8) -0.0116(7)
O1 0.041(4) 0.040(4) 0.040(4) 0.004(3) 0.003(3) -0.009(3)
O2 0.041(4) 0.043(4) 0.041(4) 0.004(3) 0.005(3) -0.005(3)
O3 0.041(4) 0.045(5) 0.055(5) -0.004(4) 0.005(4) -0.010(4)
O4 0.042(4) 0.035(4) 0.042(4) -0.010(3) 0.001(3) -0.005(3)
O5 0.042(4) 0.038(4) 0.040(4) 0.004(3) 0.006(3) -0.005(3)
O6 0.055(5) 0.062(5) 0.051(5) -0.008(5) -0.005(4) 0.019(5)
O7 0.048(4) 0.044(4) 0.061(5) 0.003(4) 0.005(4) 0.007(3)
O8 0.045(4) 0.038(4) 0.061(4) 0.002(3) -0.004(3) 0.008(3)
O9 0.059(6) 0.072(6) 0.080(7) 0.007(6) -0.010(5) -0.010(5)
C1 0.030(4) 0.035(4) 0.040(5) 0.004(4) -0.001(4) -0.001(4)
C2 0.033(5) 0.037(5) 0.041(5) 0.006(4) -0.002(4) -0.001(4)
N3 0.036(4) 0.048(4) 0.053(5) 0.005(4) 0.003(4) 0.006(4)
N4 0.039(4) 0.035(4) 0.050(4) -0.003(4) -0.003(4) 0.009(3)
N5 0.040(4) 0.042(4) 0.055(5) 0.006(4) -0.002(4) 0.003(4)
C23 0.047(5) 0.049(5) 0.062(6) 0.004(5) 0.006(5) -0.001(4)
C24 0.053(5) 0.057(6) 0.070(6) 0.006(5) 0.000(5) 0.004(5)
C3 0.056(5) 0.056(5) 0.071(6) 0.005(5) 0.002(5) 0.000(5)
C4 0.049(5) 0.049(5) 0.064(5) 0.002(5) 0.005(5) -0.001(4)
C5 0.049(4) 0.038(4) 0.053(5) 0.004(4) 0.005(4) 0.001(4)
C6 0.044(4) 0.041(4) 0.054(4) 0.005(4) 0.003(4) 0.007(4)
C7 0.052(4) 0.042(4) 0.060(5) 0.004(4) 0.000(4) 0.007(4)
C8 0.041(4) 0.042(4) 0.051(5) 0.001(4) 0.001(4) 0.006(4)
C9 0.044(4) 0.042(4) 0.057(5) 0.003(4) -0.005(4) 0.008(4)
C10 0.047(4) 0.043(4) 0.056(4) 0.005(4) -0.001(4) 0.001(4)
C11 0.042(4) 0.035(4) 0.051(5) 0.002(4) -0.004(4) 0.008(4)
C12 0.046(5) 0.048(5) 0.062(5) 0.006(4) -0.006(4) 0.005(4)
C13 0.056(5) 0.054(5) 0.070(6) -0.001(5) -0.004(5) 0.000(5)
C14 0.054(5) 0.050(5) 0.074(6) 0.005(5) -0.004(5) 0.009(5)
C15 0.057(5) 0.041(5) 0.066(6) 0.002(5) -0.005(5) 0.008(5)
C16 0.047(4) 0.046(4) 0.056(5) 0.002(4) -0.004(4) 0.007(4)
C17 0.050(5) 0.041(4) 0.061(5) 0.006(4) -0.004(4) 0.003(4)
C18 0.050(5) 0.050(5) 0.060(5) 0.005(4) 0.004(4) 0.004(4)
C19 0.047(5) 0.045(5) 0.055(5) 0.001(4) -0.004(4) 0.008(4)
C20 0.062(5) 0.057(5) 0.073(5) 0.002(5) -0.006(5) 0.003(5)
C21 0.054(5) 0.053(5) 0.068(5) 0.005(5) -0.007(5) 0.009(4)
C22 0.047(5) 0.045(5) 0.054(5) 0.001(4) -0.003(4) 0.006(4)

loop_
_atom_type_symbol
_atom_type_description
_atom_type_scat_dispersion_real
_atom_type_scat_dispersion_imag
_atom_type_scat_source
C C 0.0181 0.0091 'International Tables Vol C Tables 4.2.6.8 and 6.1.1.4'
H H 0.0000 0.0000 'International Tables Vol C Tables 4.2.6.8 and 6.1.1.4'
O O 0.0492 0.0322 'International Tables Vol C Tables 4.2.6.8 and 6.1.1.4'
N N 0.0311 0.0180 'International Tables Vol C Tables 4.2.6.8 and 6.1.1.4'
Eu Eu -8.9294 11.1857 'International Tables Vol C Tables 4.2.6.8 and 6.1.1.4'
Zn Zn -1.5491 0.6778 'International Tables Vol C Tables 4.2.6.8 and 6.1.1.4'

loop_
_geom_angle_atom_site_label_1
_geom_angle_atom_site_label_2
_geom_angle_atom_site_label_3
_geom_angle
_geom_angle_site_symmetry_1
_geom_angle_site_symmetry_3
O5 Eu1 O1 152.6(3) . 4_665
O5 Eu1 O5 124.4(2) . 4_665
O1 Eu1 O5 68.8(3) 4_665 4_665
O5 Eu1 O2 122.4(3) . .
O1 Eu1 O2 82.3(3) 4_665 .
O5 Eu1 O2 77.3(3) 4_665 .
O5 Eu1 O1 69.5(3) . .
O1 Eu1 O1 130.8(3) 4_665 .
O5 Eu1 O1 114.1(3) 4_665 .
O2 Eu1 O1 53.6(3) . .
O5 Eu1 O8 90.5(3) . .
O1 Eu1 O8 80.5(3) 4_665 .
O5 Eu1 O8 145.0(3) 4_665 .
O2 Eu1 O8 82.5(3) . .
O1 Eu1 O8 73.8(3) . .
O5 Eu1 O7 77.9(3) . .
O1 Eu1 O7 76.3(3) 4_665 .
O5 Eu1 O7 130.6(3) 4_665 .
O2 Eu1 O7 131.5(3) . .
O1 Eu1 O7 115.0(3) . .
O8 Eu1 O7 51.5(3) . .
O5 Eu1 O9 73.8(5) . .
O1 Eu1 O9 89.9(5) 4_665 .
O5 Eu1 O9 73.4(4) 4_665 .
O2 Eu1 O9 150.6(4) . .
O1 Eu1 O9 139.2(5) . .
O8 Eu1 O9 124.2(4) . .
O7 Eu1 O9 72.8(4) . .
O5 Eu1 C2 102.6(4) . .
O1 Eu1 C2 94.6(4) 4_665 .
O5 Eu1 C2 26.1(4) 4_665 .
O2 Eu1 C2 75.9(3) . .
O1 Eu1 C2 94.5(3) . .
O8 Eu1 C2 158.3(3) . .
O7 Eu1 C2 147.9(4) . .
O9 Eu1 C2 76.5(4) . .
O5 Eu1 Eu1 34.9(2) . 2_644
O1 Eu1 Eu1 158.4(2) 4_665 2_644
O5 Eu1 Eu1 127.8(2) 4_665 2_644
O2 Eu1 Eu1 88.1(2) . 2_644
O1 Eu1 Eu1 34.7(2) . 2_644
O8 Eu1 Eu1 79.1(2) . 2_644
O7 Eu1 Eu1 96.3(3) . 2_644
O9 Eu1 Eu1 107.5(4) . 2_644
C2 Eu1 Eu1 101.7(3) . 2_644
O5 Eu1 Eu1 149.7(2) . 4_665
O1 Eu1 Eu1 36.0(2) 4_665 4_665
O5 Eu1 Eu1 32.8(2) 4_665 4_665
O2 Eu1 Eu1 78.9(2) . 4_665
O1 Eu1 Eu1 130.9(2) . 4_665
O8 Eu1 Eu1 115.3(2) . 4_665
O7 Eu1 Eu1 105.0(3) . 4_665
O9 Eu1 Eu1 78.2(4) . 4_665
C2 Eu1 Eu1 58.9(3) . 4_665
Eu1 Eu1 Eu1 158.65(2) 2_644 4_665
O5 Eu1 H25 57(4) . .
O1 Eu1 H25 107(4) 4_665 .
O5 Eu1 H25 83(4) 4_665 .
O2 Eu1 H25 153(4) . .
O1 Eu1 H25 122(4) . .
O8 Eu1 H25 123(4) . .
O7 Eu1 H25 75(4) . .
O9 Eu1 H25 18(4) . .
C2 Eu1 H25 78(4) . .
Eu1 Eu1 H25 90(4) 2_644 .
Eu1 Eu1 H25 94(4) 4_665 .
O2 Zn1 O4 95.2(4) . 4_665
O2 Zn1 N4 137.8(5) . 4
O4 Zn1 N4 126.9(4) 4_665 4
O2 Zn1 N3 92.7(4) . 4
O4 Zn1 N3 105.3(4) 4_665 4
N4 Zn1 N3 75.3(4) 4 4
O2 Zn1 N5 106.7(4) . 4
O4 Zn1 N5 98.1(4) 4_665 4
N4 Zn1 N5 73.3(4) 4 4
N3 Zn1 N5 148.1(4) 4 4
C1 O1 Eu1 152.4(8) . 2_644
C1 O1 Eu1 98.1(8) . .
Eu1 O1 Eu1 109.4(3) 2_644 .
C1 O2 Zn1 117.6(8) . .
C1 O2 Eu1 97.0(7) . .
Zn1 O2 Eu1 145.1(5) . .
C2 O4 Zn1 122.5(9) . 2_644
C2 O5 Eu1 148.5(9) 2_644 .
C2 O5 Eu1 98.5(8) 2_644 2_644
Eu1 O5 Eu1 112.3(4) . 2_644
C22 O7 Eu1 93.4(9) . .
C22 O8 Eu1 93.7(8) . .
Eu1 O9 H9 109.5 . .
Eu1 O9 H25 66(10) . .
H9 O9 H25 106.1 . .
O3 C1 O1 128.5(13) . .
O3 C1 O2 120.8(12) . .
O1 C1 O2 110.7(11) . .
O4 C2 O6 122.8(13) . .
O4 C2 O5 115.0(11) . 4_665
O6 C2 O5 122.2(13) . 4_665
O4 C2 Eu1 59.8(7) . .
O6 C2 Eu1 175.0(10) . .
O5 C2 Eu1 55.4(6) 4_665 .
C5 N3 C23 119.4(13) . .
C5 N3 Zn1 117.1(9) . 2_554
C23 N3 Zn1 123.0(10) . 2_554
C10 N4 C6 119.6(11) . .
C10 N4 Zn1 121.7(9) . 2_554
C6 N4 Zn1 118.5(9) . 2_554
C11 N5 C15 116.9(13) . .
C11 N5 Zn1 116.5(9) . 2_554
C15 N5 Zn1 126.2(10) . 2_554
N3 C23 C24 121.2(15) . .
N3 C23 H1 119.4 . .
C24 C23 H1 119.4 . .
C3 C24 C23 116.5(16) . .
C3 C24 H2 121.7 . .
C23 C24 H2 121.7 . .
C24 C3 C4 123.0(16) . .
C24 C3 H3 118.5 . .
C4 C3 H3 118.5 . .
C5 C4 C3 116.7(15) . .
C5 C4 H4 121.7 . .
C3 C4 H4 121.7 . .
N3 C5 C4 122.9(14) . .
N3 C5 C6 114.3(12) . .
C4 C5 C6 122.8(14) . .
N4 C6 C7 119.6(13) . .
N4 C6 C5 114.4(12) . .
C7 C6 C5 126.1(13) . .
C8 C7 C6 119.1(14) . .
C8 C7 H7 120.5 . .
C6 C7 H7 120.5 . .
C7 C8 C9 119.8(13) . .
C7 C8 C16 118.0(13) . .
C9 C8 C16 122.0(14) . .
C10 C9 C8 119.1(14) . .
C10 C9 H20 120.4 . .
C8 C9 H20 120.4 . .
N4 C10 C9 122.8(14) . .
N4 C10 C11 112.8(12) . .
C9 C10 C11 124.4(14) . .
N5 C11 C12 123.9(13) . .
N5 C11 C10 114.9(13) . .
C12 C11 C10 121.1(12) . .
C11 C12 C13 119.4(14) . .
C11 C12 H12 120.3 . .
C13 C12 H12 120.3 . .
C12 C13 C14 115.0(16) . .
C12 C13 H13 122.5 . .
C14 C13 H13 122.5 . .
C15 C14 C13 119.6(16) . .
C15 C14 H14 120.2 . .
C13 C14 H14 120.2 . .
C14 C15 N5 124.9(15) . .
C14 C15 H15 117.5 . .
N5 C15 H15 117.5 . .
C17 C16 C21 118.1(14) . .
C17 C16 C8 122.4(14) . .
C21 C16 C8 119.4(14) . .
C16 C17 C18 123.5(15) . .
C16 C17 H17 118.2 . .
C18 C17 H17 118.2 . .
C19 C18 C17 118.2(15) . .
C19 C18 H18 120.9 . .
C17 C18 H18 120.9 . .
C20 C19 C18 120.6(14) . .
C20 C19 C22 120.0(14) . .
C18 C19 C22 119.3(14) . .
C19 C20 C21 119.8(16) . .
C19 C20 H23 120.1 . .
C21 C20 H23 120.1 . .
C16 C21 C20 119.2(16) . .
C16 C21 H21 120.4 . .
C20 C21 H21 120.4 . .
O7 C22 O8 121.4(13) . .
O7 C22 C19 120.7(14) . .
O8 C22 C19 117.5(13) . .

loop_
_geom_bond_atom_site_label_1
_geom_bond_atom_site_label_2
_geom_bond_distance
_geom_bond_site_symmetry_2
Eu1 O5 2.309(10) .
Eu1 O1 2.374(9) 4_665
Eu1 O5 2.435(10) 4_665
Eu1 O2 2.442(9) .
Eu1 O1 2.454(9) .
Eu1 O8 2.471(9) .
Eu1 O7 2.512(9) .
Eu1 O9 2.516(13) .
Eu1 C2 2.926(13) .
Eu1 Eu1 3.9396(4) 2_644
Eu1 Eu1 3.9396(4) 4_665
Eu1 H25 2.32(17) .
Zn1 O2 1.938(10) .
Zn1 O4 2.020(9) 4_665
Zn1 N4 2.074(10) 4
Zn1 N3 2.170(12) 4
Zn1 N5 2.188(12) 4
O1 C1 1.312(16) .
O1 Eu1 2.374(9) 2_644
O2 C1 1.370(16) .
O3 C1 1.202(16) .
O4 C2 1.239(17) .
O4 Zn1 2.020(9) 2_644
O5 C2 1.303(17) 2_644
O5 Eu1 2.435(10) 2_644
O6 C2 1.259(16) .
O7 C22 1.210(17) .
O8 C22 1.275(17) .
O9 H9 0.8200 .
O9 H25 0.76(16) .
C2 O5 1.303(17) 4_665
N3 C5 1.322(17) .
N3 C23 1.340(18) .
N3 Zn1 2.170(12) 2_554
N4 C10 1.317(18) .
N4 C6 1.370(18) .
N4 Zn1 2.074(10) 2_554
N5 C11 1.318(16) .
N5 C15 1.345(19) .
N5 Zn1 2.188(12) 2_554
C23 C24 1.46(2) .
C23 H1 0.9300 .
C24 C3 1.32(2) .
C24 H2 0.9300 .
C3 C4 1.39(2) .
C3 H3 0.9300 .
C4 C5 1.39(2) .
C4 H4 0.9300 .
C5 C6 1.48(2) .
C6 C7 1.45(2) .
C7 C8 1.35(2) .
C7 H7 0.9300 .
C8 C9 1.39(2) .
C8 C16 1.500(19) .
C9 C10 1.387(19) .
C9 H20 0.9300 .
C10 C11 1.48(2) .
C11 C12 1.39(2) .
C12 C13 1.41(2) .
C12 H12 0.9300 .
C13 C14 1.45(2) .
C13 H13 0.9300 .
C14 C15 1.33(2) .
C14 H14 0.9300 .
C15 H15 0.9300 .
C16 C17 1.35(2) .
C16 C21 1.39(2) .
C17 C18 1.40(2) .
C17 H17 0.9300 .
C18 C19 1.39(2) .
C18 H18 0.9300 .
C19 C20 1.35(2) .
C19 C22 1.53(2) .
C20 C21 1.45(2) .
C20 H23 0.9300 .
C21 H21 0.9300 .

loop_
_geom_torsion_atom_site_label_1
_geom_torsion_atom_site_label_2
_geom_torsion_atom_site_label_3
_geom_torsion_atom_site_label_4
_geom_torsion
_geom_torsion_site_symmetry_1
_geom_torsion_site_symmetry_2
_geom_torsion_site_symmetry_3
_geom_torsion_site_symmetry_4
O5 Eu1 O1 C1 175.3(8) . . . .
O1 Eu1 O1 C1 -26.5(9) 4_665 . . .
O5 Eu1 O1 C1 55.7(8) 4_665 . . .
O2 Eu1 O1 C1 4.7(7) . . . .
O8 Eu1 O1 C1 -88.0(8) . . . .
O7 Eu1 O1 C1 -119.7(7) . . . .
O9 Eu1 O1 C1 148.0(8) . . . .
C2 Eu1 O1 C1 73.5(8) . . . .
Eu1 Eu1 O1 C1 177.8(9) 2_644 . . .
Eu1 Eu1 O1 C1 21.7(8) 4_665 . . .
O5 Eu1 O1 Eu1 -2.5(3) . . . 2_644
O1 Eu1 O1 Eu1 155.8(3) 4_665 . . 2_644
O5 Eu1 O1 Eu1 -122.1(4) 4_665 . . 2_644
O2 Eu1 O1 Eu1 -173.1(5) . . . 2_644
O8 Eu1 O1 Eu1 94.3(4) . . . 2_644
O7 Eu1 O1 Eu1 62.6(4) . . . 2_644
O9 Eu1 O1 Eu1 -29.7(7) . . . 2_644
C2 Eu1 O1 Eu1 -104.2(4) . . . 2_644
Eu1 Eu1 O1 Eu1 -156.02(16) 4_665 . . 2_644
O4 Zn1 O2 C1 174.2(9) 4_665 . . .
N4 Zn1 O2 C1 -9.2(13) 4 . . .
N3 Zn1 O2 C1 -80.2(10) 4 . . .
N5 Zn1 O2 C1 74.2(10) 4 . . .
O4 Zn1 O2 Eu1 -13.4(9) 4_665 . . .
N4 Zn1 O2 Eu1 163.2(7) 4 . . .
N3 Zn1 O2 Eu1 92.2(9) 4 . . .
N5 Zn1 O2 Eu1 -113.4(8) 4 . . .
O5 Eu1 O2 C1 -14.9(9) . . . .
O1 Eu1 O2 C1 152.2(8) 4_665 . . .
O5 Eu1 O2 C1 -137.9(8) 4_665 . . .
O1 Eu1 O2 C1 -4.5(7) . . . .
O8 Eu1 O2 C1 70.8(8) . . . .
O7 Eu1 O2 C1 88.3(8) . . . .
O9 Eu1 O2 C1 -131.9(11) . . . .
C2 Eu1 O2 C1 -111.0(8) . . . .
Eu1 Eu1 O2 C1 -8.4(7) 2_644 . . .
Eu1 Eu1 O2 C1 -171.4(8) 4_665 . . .
O5 Eu1 O2 Zn1 171.9(7) . . . .
O1 Eu1 O2 Zn1 -21.0(8) 4_665 . . .
O5 Eu1 O2 Zn1 48.9(8) 4_665 . . .
O1 Eu1 O2 Zn1 -177.7(10) . . . .
O8 Eu1 O2 Zn1 -102.4(9) . . . .
O7 Eu1 O2 Zn1 -84.9(9) . . . .
O9 Eu1 O2 Zn1 54.9(14) . . . .
C2 Eu1 O2 Zn1 75.8(9) . . . .
Eu1 Eu1 O2 Zn1 178.4(8) 2_644 . . .
Eu1 Eu1 O2 Zn1 15.4(8) 4_665 . . .
O1 Eu1 O5 C2 53.5(19) 4_665 . . 2_644
O5 Eu1 O5 C2 -58.2(18) 4_665 . . 2_644
O2 Eu1 O5 C2 -155.1(15) . . . 2_644
O1 Eu1 O5 C2 -164.0(16) . . . 2_644
O8 Eu1 O5 C2 123.5(16) . . . 2_644
O7 Eu1 O5 C2 73.2(16) . . . 2_644
O9 Eu1 O5 C2 -2.2(16) . . . 2_644
C2 Eu1 O5 C2 -73.9(14) . . . 2_644
Eu1 Eu1 O5 C2 -166.5(18) 2_644 . . 2_644
Eu1 Eu1 O5 C2 -25.8(19) 4_665 . . 2_644
O1 Eu1 O5 Eu1 -140.0(6) 4_665 . . 2_644
O5 Eu1 O5 Eu1 108.32(18) 4_665 . . 2_644
O2 Eu1 O5 Eu1 11.4(5) . . . 2_644
O1 Eu1 O5 Eu1 2.5(3) . . . 2_644
O8 Eu1 O5 Eu1 -70.0(4) . . . 2_644
O7 Eu1 O5 Eu1 -120.3(4) . . . 2_644
O9 Eu1 O5 Eu1 164.3(5) . . . 2_644
C2 Eu1 O5 Eu1 92.6(4) . . . 2_644
Eu1 Eu1 O5 Eu1 140.7(3) 4_665 . . 2_644
O5 Eu1 O7 C22 99.7(10) . . . .
O1 Eu1 O7 C22 -89.4(10) 4_665 . . .
O5 Eu1 O7 C22 -134.9(9) 4_665 . . .
O2 Eu1 O7 C22 -23.1(12) . . . .
O1 Eu1 O7 C22 39.4(10) . . . .
O8 Eu1 O7 C22 -0.7(9) . . . .
O9 Eu1 O7 C22 176.3(11) . . . .
C2 Eu1 O7 C22 -165.9(9) . . . .
Eu1 Eu1 O7 C22 70.0(10) 2_644 . . .
Eu1 Eu1 O7 C22 -111.4(10) 4_665 . . .
O5 Eu1 O8 C22 -73.4(9) . . . .
O1 Eu1 O8 C22 80.6(9) 4_665 . . .
O5 Eu1 O8 C22 109.0(9) 4_665 . . .
O2 Eu1 O8 C22 163.9(9) . . . .
O1 Eu1 O8 C22 -141.9(9) . . . .
O7 Eu1 O8 C22 0.7(9) . . . .
O9 Eu1 O8 C22 -2.8(11) . . . .
C2 Eu1 O8 C22 159.0(11) . . . .
Eu1 Eu1 O8 C22 -106.6(9) 2_644 . . .
Eu1 Eu1 O8 C22 90.0(9) 4_665 . . .
Eu1 O1 C1 O3 -11(3) 2_644 . . .
Eu1 O1 C1 O3 174.0(13) . . . .
Eu1 O1 C1 O2 168.2(12) 2_644 . . .
Eu1 O1 C1 O2 -7.2(11) . . . .
Zn1 O2 C1 O3 1.7(17) . . . .
Eu1 O2 C1 O3 -173.9(11) . . . .
Zn1 O2 C1 O1 -177.2(7) . . . .
Eu1 O2 C1 O1 7.2(11) . . . .
Zn1 O4 C2 O6 -2.8(19) 2_644 . . .
Zn1 O4 C2 O5 177.5(7) 2_644 . . 4_665
Zn1 O4 C2 Eu1 -177.7(9) 2_644 . . .
O5 Eu1 C2 O4 -25.2(8) . . . .
O1 Eu1 C2 O4 176.3(8) 4_665 . . .
O5 Eu1 C2 O4 -174.7(13) 4_665 . . .
O2 Eu1 C2 O4 95.5(8) . . . .
O1 Eu1 C2 O4 44.8(8) . . . .
O8 Eu1 C2 O4 100.5(11) . . . .
O7 Eu1 C2 O4 -112.4(9) . . . .
O9 Eu1 C2 O4 -94.9(8) . . . .
Eu1 Eu1 C2 O4 10.5(8) 2_644 . . .
Eu1 Eu1 C2 O4 -179.1(9) 4_665 . . .
O5 Eu1 C2 O6 -147(12) . . . .
O1 Eu1 C2 O6 54(12) 4_665 . . .
O5 Eu1 C2 O6 63(12) 4_665 . . .
O2 Eu1 C2 O6 -26(12) . . . .
O1 Eu1 C2 O6 -77(12) . . . .
O8 Eu1 C2 O6 -21(13) . . . .
O7 Eu1 C2 O6 126(12) . . . .
O9 Eu1 C2 O6 143(12) . . . .
Eu1 Eu1 C2 O6 -111(12) 2_644 . . .
Eu1 Eu1 C2 O6 59(12) 4_665 . . .
O5 Eu1 C2 O5 149.5(7) . . . 4_665
O1 Eu1 C2 O5 -9.0(8) 4_665 . . 4_665
O2 Eu1 C2 O5 -89.9(8) . . . 4_665
O1 Eu1 C2 O5 -140.6(7) . . . 4_665
O8 Eu1 C2 O5 -84.8(12) . . . 4_665
O7 Eu1 C2 O5 62.3(11) . . . 4_665
O9 Eu1 C2 O5 79.8(8) . . . 4_665
Eu1 Eu1 C2 O5 -174.8(7) 2_644 . . 4_665
Eu1 Eu1 C2 O5 -4.5(6) 4_665 . . 4_665
C5 N3 C23 C24 0(3) . . . .
Zn1 N3 C23 C24 171.6(13) 2_554 . . .
N3 C23 C24 C3 0(3) . . . .
C23 C24 C3 C4 4(3) . . . .
C24 C3 C4 C5 -6(3) . . . .
C23 N3 C5 C4 -3(2) . . . .
Zn1 N3 C5 C4 -174.9(13) 2_554 . . .
C23 N3 C5 C6 178.6(14) . . . .
Zn1 N3 C5 C6 6.3(18) 2_554 . . .
C3 C4 C5 N3 6(3) . . . .
C3 C4 C5 C6 -175.6(16) . . . .
C10 N4 C6 C7 1(2) . . . .
Zn1 N4 C6 C7 -174.0(11) 2_554 . . .
C10 N4 C6 C5 -178.3(14) . . . .
Zn1 N4 C6 C5 6.3(17) 2_554 . . .
N3 C5 C6 N4 -8(2) . . . .
C4 C5 C6 N4 173.1(15) . . . .
N3 C5 C6 C7 172.2(15) . . . .
C4 C5 C6 C7 -7(2) . . . .
N4 C6 C7 C8 -2(2) . . . .
C5 C6 C7 C8 177.4(15) . . . .
C6 C7 C8 C9 1(2) . . . .
C6 C7 C8 C16 -174.1(14) . . . .
C7 C8 C9 C10 0(2) . . . .
C16 C8 C9 C10 175.5(15) . . . .
C6 N4 C10 C9 0(2) . . . .
Zn1 N4 C10 C9 175.5(12) 2_554 . . .
C6 N4 C10 C11 177.1(13) . . . .
Zn1 N4 C10 C11 -7.6(19) 2_554 . . .
C8 C9 C10 N4 -1(2) . . . .
C8 C9 C10 C11 -177.6(15) . . . .
C15 N5 C11 C12 -6(2) . . . .
Zn1 N5 C11 C12 -178.7(13) 2_554 . . .
C15 N5 C11 C10 178.6(14) . . . .
Zn1 N5 C11 C10 5.9(18) 2_554 . . .
N4 C10 C11 N5 1(2) . . . .
C9 C10 C11 N5 177.4(15) . . . .
N4 C10 C11 C12 -174.9(14) . . . .
C9 C10 C11 C12 2(3) . . . .
N5 C11 C12 C13 1(3) . . . .
C10 C11 C12 C13 175.9(16) . . . .
C11 C12 C13 C14 3(3) . . . .
C12 C13 C14 C15 -2(3) . . . .
C13 C14 C15 N5 -3(3) . . . .
C11 N5 C15 C14 7(3) . . . .
Zn1 N5 C15 C14 179.1(14) 2_554 . . .
C7 C8 C16 C17 175.4(16) . . . .
C9 C8 C16 C17 0(2) . . . .
C7 C8 C16 C21 -9(2) . . . .
C9 C8 C16 C21 175.9(16) . . . .
C21 C16 C17 C18 4(3) . . . .
C8 C16 C17 C18 180.0(15) . . . .
C16 C17 C18 C19 1(3) . . . .
C17 C18 C19 C20 -2(2) . . . .
C17 C18 C19 C22 175.8(14) . . . .
C18 C19 C20 C21 -2(3) . . . .
C22 C19 C20 C21 -179.9(15) . . . .
C17 C16 C21 C20 -8(3) . . . .
C8 C16 C21 C20 175.9(15) . . . .
C19 C20 C21 C16 7(3) . . . .
Eu1 O7 C22 O8 1.2(16) . . . .
Eu1 O7 C22 C19 173.5(13) . . . .
Eu1 O8 C22 O7 -1.2(16) . . . .
Eu1 O8 C22 C19 -173.7(12) . . . .
C20 C19 C22 O7 -169.6(16) . . . .
C18 C19 C22 O7 13(2) . . . .
C20 C19 C22 O8 3(2) . . . .
C18 C19 C22 O8 -174.7(14) . . . .
